data_8101730
loop_
_publ_author_name
'M.-J. Niu'
'D.-C. Li'
'J.-M. Dou'
'D.-Q. Wang'

_publ_section_title
;
Crystal structure of bis(\m-thiocyanato-N,S)bis[aqua(3-methylbenzo-
15-crown-5)sodium]bis(thiocyanato-S)platinum(II), [Na(C~15~H~22~O~5~)
(H~2~O)]~2~[Pt(SCN)~4~]
;
_journal_issue 2
_journal_name_full 'Zeitschrift f\"ur Kristallographie - New Crystal Structures'
_journal_page_first 188
_journal_page_last 190
_journal_volume 220
_journal_year 2005
_chemical_formula_moiety {Pt[Na(o-MeB15C5)(H~2~O)]~2~(SCN)~4~}
_chemical_formula_sum 'C34 H48 N4 Na2 O12 Pt S4'
_chemical_formula_weight 1074.02
_chemical_melting_point 428.1(10)
_chemical_name_systematic
; 
bis(\m-thiocyanato-N,S)bis[aqua-(3-methylbenzo-15-crown-5)sodium]bis
(thiocyanato-S)platinum(II)
;
_space_group_IT_number 14
_symmetry_cell_setting monoclinic
_symmetry_space_group_name_Hall '-P 2ybc'
_symmetry_space_group_name_H-M 'P 1 21/c 1'
_atom_sites_solution_hydrogens geom
_atom_sites_solution_primary direct
_atom_sites_solution_secondary difmap
_audit_creation_method SHELXL-97
_cell_angle_alpha 90.00
_cell_angle_beta 105.330(7)
_cell_angle_gamma 90.00
_cell_formula_units_Z 4
_cell_length_a 21.194(11)
_cell_length_b 16.814(8)
_cell_length_c 13.218(7)
_cell_measurement_reflns_used 7547
_cell_measurement_temperature 298(2)
_cell_measurement_theta_max 25.33
_cell_measurement_theta_min 2.423
_cell_volume 4543(4)
_computing_cell_refinement 'Bruker SMART'
_computing_data_collection 'Bruker SMART'
_computing_data_reduction 'Bruker SHELXTL'
_computing_molecular_graphics 'Bruker SHELXTL'
_computing_publication_material 'Bruker SHELXTL'
_computing_structure_refinement 'SHELXL-97 (Sheldrick, 1997)'
_computing_structure_solution 'SHELXS-97 (Sheldrick, 1990)'
_diffrn_ambient_temperature 298(2)
_diffrn_measured_fraction_theta_full 0.997
_diffrn_measured_fraction_theta_max 0.997
_diffrn_measurement_device_type 'Bruker SMART CCD'
_diffrn_measurement_method phi/omega
_diffrn_radiation_monochromator graphite
_diffrn_radiation_source 'fine-focus sealed tube'
_diffrn_radiation_type MoK\a
_diffrn_radiation_wavelength 0.71073
_diffrn_reflns_av_R_equivalents 0.0377
_diffrn_reflns_av_sigmaI/netI 0.0480
_diffrn_reflns_limit_h_max 16
_diffrn_reflns_limit_h_min -25
_diffrn_reflns_limit_k_max 20
_diffrn_reflns_limit_k_min -19
_diffrn_reflns_limit_l_max 15
_diffrn_reflns_limit_l_min -15
_diffrn_reflns_number 23358
_diffrn_reflns_theta_full 25.03
_diffrn_reflns_theta_max 25.03
_diffrn_reflns_theta_min 1.57
_exptl_absorpt_coefficient_mu 3.346
_exptl_absorpt_correction_T_max 0.4140
_exptl_absorpt_correction_T_min 0.3207
_exptl_absorpt_correction_type multi-scan
_exptl_absorpt_process_details sadabs
_exptl_crystal_colour orange
_exptl_crystal_density_diffrn 1.500
_exptl_crystal_density_method 'not measured'
_exptl_crystal_description prism
_exptl_crystal_F_000 2064
_exptl_crystal_size_max 0.44
_exptl_crystal_size_mid 0.41
_exptl_crystal_size_min 0.32
_refine_diff_density_max 1.224
_refine_diff_density_min -0.950
_refine_diff_density_rms 0.076
_refine_ls_extinction_method none
_refine_ls_goodness_of_fit_ref 1.002
_refine_ls_hydrogen_treatment mixed
_refine_ls_matrix_type full
_refine_ls_number_parameters 530
_refine_ls_number_reflns 7998
_refine_ls_number_restraints 6
_refine_ls_restrained_S_all 1.002
_refine_ls_R_factor_all 0.0605
_refine_ls_R_factor_gt 0.0319
_refine_ls_shift/su_max 0.001
_refine_ls_shift/su_mean 0.000
_refine_ls_structure_factor_coef Fsqd
_refine_ls_weighting_details 'calc w=1/[\s^2^(Fo^2^)+(0.0305P)^2^+0.0000P] where P=(Fo^2^+2Fc^2^)/3'
_refine_ls_weighting_scheme calc
_refine_ls_wR_factor_gt 0.0635
_refine_ls_wR_factor_ref 0.0722
_reflns_number_gt 5610
_reflns_number_total 7998
_reflns_threshold_expression >2sigma(I)
_cod_data_source_file 1267-1470.cff
_cod_data_source_block 040223b
_cod_depositor_comments
;
The following automatic conversions were performed:

'_chemical_melting_point' value '154-156 C' was changed to
'428.1(10)' - it was converted from degrees Celsius(C) to Kelvins(K),
the average value was taken and precision was estimated.

Automatic conversion script
Id: cif_fix_values 1646 2011-03-28 12:23:43Z adriana 
;
_cod_original_sg_symbol_H-M P2(1)/c
_cod_database_code 8101730

loop_
_symmetry_equiv_pos_as_xyz
'x, y, z'
'-x, y+1/2, -z+1/2'
'-x, -y, -z'
'x, -y-1/2, z-1/2'

loop_
_atom_site_label
_atom_site_type_symbol
_atom_site_fract_x
_atom_site_fract_y
_atom_site_fract_z
_atom_site_U_iso_or_equiv
_atom_site_adp_type
_atom_site_occupancy
_atom_site_symmetry_multiplicity
_atom_site_Wyckoff_symbol
_atom_site_calc_flag
_atom_site_refinement_flags
_atom_site_disorder_assembly
_atom_site_disorder_group
Pt1 Pt 0.752219(9) 0.488202(10) 0.743896(14) 0.04245(7) Uani 1 4 e d . . .
Na1 Na 1.01867(9) 0.28295(10) 0.90759(13) 0.0471(5) Uani 1 4 e d . . .
Na2 Na 0.50124(9) 0.72008(9) 0.59330(12) 0.0446(4) Uani 1 4 e d . . .
N1 N 0.9309(2) 0.3623(3) 0.7980(3) 0.0692(13) Uani 1 4 e d . . .
N2 N 0.5876(2) 0.6400(3) 0.7038(3) 0.0710(13) Uani 1 4 e d . . .
N3 N 0.7939(2) 0.7141(3) 0.6820(3) 0.0771(14) Uani 1 4 e d . . .
N4 N 0.6882(3) 0.2775(3) 0.8212(4) 0.0796(15) Uani 1 4 e d . . .
O1 O 0.92308(16) 0.20201(17) 0.9228(2) 0.0519(8) Uani 1 4 e d . . .
O2 O 1.03901(15) 0.13649(17) 0.9682(2) 0.0502(8) Uani 1 4 e d . . .
O3 O 1.13300(16) 0.24864(19) 0.9963(2) 0.0596(9) Uani 1 4 e d . . .
O4 O 1.0803(2) 0.39741(19) 0.9946(3) 0.0717(11) Uani 1 4 e d . . .
O5 O 0.99124(17) 0.31194(19) 1.0741(2) 0.0569(9) Uani 1 4 e d . . .
O6 O 0.59292(14) 0.81210(16) 0.5815(2) 0.0459(8) Uani 1 4 e d . . .
O7 O 0.47189(14) 0.86421(16) 0.5372(2) 0.0455(8) Uani 1 4 e d . . .
O8 O 0.38578(16) 0.74372(18) 0.5017(2) 0.0553(9) Uani 1 4 e d . . .
O9 O 0.4502(2) 0.60099(18) 0.5021(3) 0.0664(10) Uani 1 4 e d . . .
O10 O 0.53490(17) 0.69694(17) 0.4298(2) 0.0510(8) Uani 1 4 e d . . .
O11 O 1.0646(2) 0.2632(2) 0.7677(3) 0.0680(10) Uani 1 4 e d D . .
O12 O 0.4548(2) 0.7370(2) 0.7320(3) 0.0616(9) Uani 1 4 e d D . .
S1 S 0.82621(7) 0.44144(9) 0.65705(10) 0.0673(4) Uani 1 4 e d . . .
S2 S 0.67768(7) 0.53371(8) 0.83024(10) 0.0614(4) Uani 1 4 e d . . .
S3 S 0.72219(6) 0.57627(7) 0.60258(9) 0.0526(3) Uani 1 4 e d . . .
S4 S 0.78227(7) 0.39865(8) 0.88301(11) 0.0635(4) Uani 1 4 e d . . .
C1 C 0.9289(2) 0.1266(3) 0.8828(4) 0.0495(12) Uani 1 4 e d . . .
C2 C 0.8747(3) 0.0898(3) 0.8176(4) 0.0671(15) Uani 1 4 e d . . .
C3 C 0.8849(3) 0.0162(3) 0.7753(5) 0.0791(18) Uani 1 4 e d . . .
H3 H 0.8496 -0.0098 0.7307 0.095 Uiso 1 4 e calc R . .
C4 C 0.9448(3) -0.0182(3) 0.7975(4) 0.0689(16) Uani 1 4 e d . . .
H4 H 0.9498 -0.0677 0.7690 0.083 Uiso 1 4 e calc R . .
C5 C 0.9986(3) 0.0193(3) 0.8621(4) 0.0565(13) Uani 1 4 e d . . .
H5 H 1.0398 -0.0042 0.8765 0.068 Uiso 1 4 e calc R . .
C6 C 0.9901(2) 0.0921(3) 0.9048(3) 0.0451(12) Uani 1 4 e d . . .
C7 C 1.1050(2) 0.1121(3) 0.9801(4) 0.0556(13) Uani 1 4 e d . . .
H7A H 1.1140 0.1078 0.9121 0.067 Uiso 1 4 e calc R . .
H7B H 1.1127 0.0606 1.0144 0.067 Uiso 1 4 e calc R . .
C8 C 1.1483(2) 0.1735(3) 1.0453(4) 0.0586(14) Uani 1 4 e d . . .
H8A H 1.1416 0.1748 1.1151 0.070 Uiso 1 4 e calc R . .
H8B H 1.1938 0.1607 1.0518 0.070 Uiso 1 4 e calc R . .
C9 C 1.1751(3) 0.3109(3) 1.0444(4) 0.0788(18) Uani 1 4 e d . . .
H9A H 1.2185 0.3028 1.0349 0.095 Uiso 1 4 e calc R . .
H9B H 1.1785 0.3124 1.1190 0.095 Uiso 1 4 e calc R . .
C10 C 1.1469(3) 0.3866(3) 0.9941(4) 0.086(2) Uani 1 4 e d . . .
H10A H 1.1726 0.4307 1.0306 0.103 Uiso 1 4 e calc R . .
H10B H 1.1499 0.3872 0.9221 0.103 Uiso 1 4 e calc R . .
C11 C 1.0712(3) 0.4149(3) 1.0951(5) 0.085(2) Uani 1 4 e d . . .
H11A H 1.0805 0.4706 1.1119 0.103 Uiso 1 4 e calc R . .
H11B H 1.1006 0.3829 1.1484 0.103 Uiso 1 4 e calc R . .
C12 C 1.0013(3) 0.3964(3) 1.0920(4) 0.0806(19) Uani 1 4 e d . . .
H12A H 0.9926 0.4112 1.1580 0.097 Uiso 1 4 e calc R . .
H12B H 0.9720 0.4261 1.0361 0.097 Uiso 1 4 e calc R . .
C13 C 0.9257(3) 0.2873(3) 1.0669(4) 0.0661(16) Uani 1 4 e d . . .
H13A H 0.8951 0.3212 1.0181 0.079 Uiso 1 4 e calc R . .
H13B H 0.9168 0.2915 1.1350 0.079 Uiso 1 4 e calc R . .
C14 C 0.9180(3) 0.2027(3) 1.0296(4) 0.0605(14) Uani 1 4 e d . . .
H14A H 0.9519 0.1697 1.0735 0.073 Uiso 1 4 e calc R . .
H14B H 0.8758 0.1822 1.0326 0.073 Uiso 1 4 e calc R . .
C15 C 0.8076(3) 0.1299(4) 0.7924(6) 0.117(3) Uani 1 4 e d . . .
H15A H 0.7759 0.0961 0.7470 0.175 Uiso 1 4 e calc R . .
H15B H 0.8096 0.1798 0.7581 0.175 Uiso 1 4 e calc R . .
H15C H 0.7952 0.1389 0.8562 0.175 Uiso 1 4 e calc R . .
C16 C 0.5820(2) 0.8865(2) 0.6213(3) 0.0439(11) Uani 1 4 e d . . .
C17 C 0.6334(3) 0.9296(3) 0.6840(4) 0.0566(13) Uani 1 4 e d . . .
C18 C 0.6179(3) 1.0010(3) 0.7248(4) 0.0657(16) Uani 1 4 e d . . .
H18 H 0.6515 1.0313 0.7670 0.079 Uiso 1 4 e calc R . .
C19 C 0.5552(3) 1.0282(3) 0.7050(4) 0.0622(15) Uani 1 4 e d . . .
H19 H 0.5468 1.0764 0.7334 0.075 Uiso 1 4 e calc R . .
C20 C 0.5038(3) 0.9847(3) 0.6431(4) 0.0494(12) Uani 1 4 e d . . .
H20 H 0.4610 1.0029 0.6306 0.059 Uiso 1 4 e calc R . .
C21 C 0.5173(2) 0.9134(2) 0.5999(3) 0.0385(11) Uani 1 4 e d . . .
C22 C 0.4043(2) 0.8819(3) 0.5239(4) 0.0489(12) Uani 1 4 e d . . .
H22A H 0.3938 0.9337 0.4916 0.059 Uiso 1 4 e calc R . .
H22B H 0.3942 0.8824 0.5913 0.059 Uiso 1 4 e calc R . .
C23 C 0.3656(2) 0.8187(3) 0.4552(4) 0.0580(14) Uani 1 4 e d . . .
H23A H 0.3192 0.8264 0.4481 0.070 Uiso 1 4 e calc R . .
H23B H 0.3730 0.8213 0.3859 0.070 Uiso 1 4 e calc R . .
C24 C 0.3498(3) 0.6784(3) 0.4485(4) 0.0738(17) Uani 1 4 e d . . .
H24A H 0.3485 0.6802 0.3746 0.089 Uiso 1 4 e calc R . .
H24B H 0.3053 0.6798 0.4550 0.089 Uiso 1 4 e calc R . .
C25 C 0.3834(3) 0.6039(3) 0.4975(4) 0.0786(19) Uani 1 4 e d . . .
H25A H 0.3784 0.5993 0.5681 0.094 Uiso 1 4 e calc R . .
H25B H 0.3619 0.5585 0.4577 0.094 Uiso 1 4 e calc R . .
C26 C 0.4648(3) 0.5850(3) 0.4042(4) 0.0777(19) Uani 1 4 e d . . .
H26A H 0.4341 0.6128 0.3478 0.093 Uiso 1 4 e calc R . .
H26B H 0.4612 0.5284 0.3893 0.093 Uiso 1 4 e calc R . .
C27 C 0.5327(3) 0.6126(3) 0.4118(4) 0.0736(18) Uani 1 4 e d . . .
H27A H 0.5634 0.5858 0.4692 0.088 Uiso 1 4 e calc R . .
H27B H 0.5445 0.6007 0.3473 0.088 Uiso 1 4 e calc R . .
C28 C 0.5981(3) 0.7298(3) 0.4382(4) 0.0593(14) Uani 1 4 e d . . .
H28A H 0.6078 0.7283 0.3705 0.071 Uiso 1 4 e calc R . .
H28B H 0.6311 0.6992 0.4877 0.071 Uiso 1 4 e calc R . .
C29 C 0.5983(2) 0.8139(3) 0.4750(4) 0.0513(13) Uani 1 4 e d . . .
H29A H 0.6385 0.8401 0.4721 0.062 Uiso 1 4 e calc R . .
H29B H 0.5617 0.8428 0.4306 0.062 Uiso 1 4 e calc R . .
C30 C 0.7026(3) 0.8986(4) 0.7057(5) 0.100(2) Uani 1 4 e d . . .
H30A H 0.7320 0.9354 0.7500 0.150 Uiso 1 4 e calc R . .
H30B H 0.7143 0.8927 0.6407 0.150 Uiso 1 4 e calc R . .
H30C H 0.7055 0.8479 0.7401 0.150 Uiso 1 4 e calc R . .
C31 C 0.8864(3) 0.3934(3) 0.7446(4) 0.0517(13) Uani 1 4 e d . . .
C32 C 0.6254(2) 0.5967(3) 0.7515(4) 0.0508(12) Uani 1 4 e d . . .
C33 C 0.7651(2) 0.6570(3) 0.6525(4) 0.0512(12) Uani 1 4 e d . . .
C34 C 0.7263(3) 0.3276(3) 0.8443(4) 0.0532(13) Uani 1 4 e d . . .
H31 H 1.0475(19) 0.245(3) 0.7025(17) 0.079(18) Uiso 1 4 e d D . .
H32 H 1.1071(8) 0.249(3) 0.786(3) 0.10(2) Uiso 1 4 e d D . .
H33 H 0.4115(6) 0.743(3) 0.717(3) 0.08(2) Uiso 1 4 e d D . .
H34 H 0.4760(17) 0.758(3) 0.794(2) 0.09(2) Uiso 1 4 e d D . .

loop_
_atom_site_aniso_label
_atom_site_aniso_U_11
_atom_site_aniso_U_22
_atom_site_aniso_U_33
_atom_site_aniso_U_23
_atom_site_aniso_U_13
_atom_site_aniso_U_12
Pt1 0.03177(10) 0.04473(11) 0.04734(12) 0.00790(10) 0.00430(8) 0.00159(10)
Na1 0.0549(12) 0.0457(10) 0.0386(10) 0.0011(8) 0.0085(9) 0.0020(9)
Na2 0.0555(12) 0.0398(10) 0.0368(9) 0.0007(7) 0.0094(9) 0.0019(8)
N1 0.057(3) 0.082(3) 0.071(3) 0.023(3) 0.023(3) 0.028(3)
N2 0.066(3) 0.081(3) 0.067(3) 0.017(3) 0.020(3) 0.032(3)
N3 0.091(4) 0.069(3) 0.072(3) 0.003(3) 0.024(3) -0.027(3)
N4 0.093(4) 0.078(3) 0.073(3) 0.007(3) 0.030(3) -0.016(3)
O1 0.055(2) 0.050(2) 0.052(2) 0.0035(16) 0.0161(17) 0.0067(16)
O2 0.045(2) 0.0472(19) 0.058(2) -0.0022(15) 0.0135(17) 0.0085(16)
O3 0.059(2) 0.063(2) 0.047(2) -0.0002(17) -0.0023(18) -0.0097(19)
O4 0.100(3) 0.052(2) 0.051(2) -0.0010(17) -0.001(2) -0.013(2)
O5 0.067(3) 0.058(2) 0.0423(19) -0.0034(16) 0.0071(18) 0.0105(19)
O6 0.050(2) 0.0390(18) 0.0493(19) 0.0023(14) 0.0137(16) 0.0052(15)
O7 0.042(2) 0.0401(18) 0.0541(19) -0.0029(14) 0.0128(17) 0.0020(15)
O8 0.055(2) 0.055(2) 0.0475(19) 0.0018(16) -0.0013(17) -0.0116(17)
O9 0.092(3) 0.050(2) 0.049(2) -0.0007(16) 0.002(2) -0.012(2)
O10 0.071(3) 0.0388(19) 0.0418(18) -0.0052(14) 0.0124(18) 0.0010(17)
O11 0.062(3) 0.096(3) 0.041(2) -0.012(2) 0.0039(19) 0.015(2)
O12 0.060(3) 0.082(3) 0.041(2) -0.0066(18) 0.0097(19) 0.010(2)
S1 0.0555(9) 0.0926(11) 0.0535(8) 0.0114(7) 0.0138(7) 0.0267(8)
S2 0.0534(8) 0.0767(9) 0.0576(8) 0.0226(7) 0.0209(7) 0.0222(7)
S3 0.0478(8) 0.0557(8) 0.0490(7) 0.0123(6) 0.0034(6) 0.0001(6)
S4 0.0468(8) 0.0712(9) 0.0646(9) 0.0269(7) 0.0007(7) 0.0049(7)
C1 0.056(3) 0.045(3) 0.052(3) 0.001(2) 0.022(3) -0.003(3)
C2 0.052(4) 0.069(4) 0.076(4) -0.005(3) 0.010(3) -0.009(3)
C3 0.077(5) 0.072(4) 0.086(4) -0.020(3) 0.018(4) -0.024(4)
C4 0.088(5) 0.051(3) 0.076(4) -0.011(3) 0.035(4) -0.014(3)
C5 0.065(4) 0.046(3) 0.063(3) 0.003(3) 0.025(3) 0.002(3)
C6 0.051(3) 0.041(3) 0.046(3) 0.005(2) 0.018(3) -0.001(2)
C7 0.057(3) 0.053(3) 0.058(3) 0.007(2) 0.017(3) 0.015(3)
C8 0.051(3) 0.076(4) 0.044(3) 0.002(3) 0.005(3) 0.008(3)
C9 0.069(4) 0.091(5) 0.063(4) -0.011(3) -0.006(3) -0.017(4)
C10 0.094(5) 0.080(5) 0.068(4) -0.010(3) -0.004(4) -0.040(4)
C11 0.121(6) 0.053(4) 0.068(4) -0.016(3) -0.001(4) -0.006(4)
C12 0.128(6) 0.052(4) 0.056(4) -0.012(3) 0.014(4) 0.019(4)
C13 0.071(4) 0.072(4) 0.055(3) 0.001(3) 0.018(3) 0.029(3)
C14 0.057(4) 0.070(4) 0.060(3) 0.008(3) 0.025(3) 0.009(3)
C15 0.059(5) 0.118(6) 0.155(7) -0.038(5) -0.005(5) 0.001(4)
C16 0.053(3) 0.035(3) 0.043(3) 0.003(2) 0.012(2) -0.003(2)
C17 0.050(3) 0.054(3) 0.061(3) 0.000(3) 0.007(3) -0.009(3)
C18 0.083(5) 0.051(4) 0.059(3) -0.010(3) 0.012(3) -0.021(3)
C19 0.094(5) 0.039(3) 0.056(3) -0.006(2) 0.024(3) -0.006(3)
C20 0.061(3) 0.036(3) 0.054(3) 0.007(2) 0.020(3) 0.004(2)
C21 0.050(3) 0.033(3) 0.034(2) 0.0045(19) 0.013(2) -0.002(2)
C22 0.047(3) 0.049(3) 0.050(3) 0.006(2) 0.012(3) 0.011(2)
C23 0.052(3) 0.076(4) 0.044(3) 0.005(3) 0.008(3) 0.004(3)
C24 0.067(4) 0.082(4) 0.061(4) -0.005(3) -0.004(3) -0.028(3)
C25 0.103(5) 0.059(4) 0.062(4) 0.004(3) 0.000(4) -0.038(4)
C26 0.123(6) 0.052(3) 0.047(3) -0.008(3) 0.003(4) -0.010(3)
C27 0.119(6) 0.044(3) 0.053(3) -0.010(3) 0.014(4) 0.011(3)
C28 0.072(4) 0.056(3) 0.056(3) -0.001(3) 0.028(3) 0.019(3)
C29 0.053(3) 0.053(3) 0.054(3) 0.004(2) 0.025(3) 0.002(2)
C30 0.058(4) 0.110(5) 0.117(5) -0.022(4) -0.001(4) -0.007(4)
C31 0.055(3) 0.044(3) 0.063(3) 0.004(2) 0.026(3) 0.005(3)
C32 0.045(3) 0.058(3) 0.053(3) 0.002(2) 0.019(3) 0.004(3)
C33 0.049(3) 0.057(3) 0.051(3) 0.014(3) 0.019(3) 0.003(3)
C34 0.056(4) 0.058(3) 0.050(3) 0.012(3) 0.022(3) 0.015(3)

loop_
_atom_type_symbol
_atom_type_description
_atom_type_scat_dispersion_real
_atom_type_scat_dispersion_imag
_atom_type_scat_source
C C 0.0033 0.0016 'International Tables Vol C Tables 4.2.6.8 and 6.1.1.4'
H H 0.0000 0.0000 'International Tables Vol C Tables 4.2.6.8 and 6.1.1.4'
N N 0.0061 0.0033 'International Tables Vol C Tables 4.2.6.8 and 6.1.1.4'
O O 0.0106 0.0060 'International Tables Vol C Tables 4.2.6.8 and 6.1.1.4'
Pt Pt -1.7033 8.3905 'International Tables Vol C Tables 4.2.6.8 and 6.1.1.4'
Na Na 0.0362 0.0249 'International Tables Vol C Tables 4.2.6.8 and 6.1.1.4'
S S 0.1246 0.1234 'International Tables Vol C Tables 4.2.6.8 and 6.1.1.4'

loop_
_geom_angle_atom_site_label_1
_geom_angle_atom_site_label_2
_geom_angle_atom_site_label_3
_geom_angle
_geom_angle_site_symmetry_1
_geom_angle_site_symmetry_3
_geom_angle_publ_flag
S2 Pt1 S1 179.41(5) . . ?
S2 Pt1 S4 84.50(5) . . ?
S1 Pt1 S4 95.29(6) . . ?
S2 Pt1 S3 96.19(5) . . ?
S1 Pt1 S3 84.02(5) . . ?
S4 Pt1 S3 179.06(5) . . ?
O11 Na1 N1 91.12(15) . . ?
O11 Na1 O4 101.74(16) . . ?
N1 Na1 O4 94.48(16) . . ?
O11 Na1 O3 77.30(14) . . ?
N1 Na1 O3 155.89(15) . . ?
O4 Na1 O3 67.88(13) . . ?
O11 Na1 O5 169.07(16) . . ?
N1 Na1 O5 95.71(14) . . ?
O4 Na1 O5 69.29(13) . . ?
O3 Na1 O5 93.18(13) . . ?
O11 Na1 O1 120.32(14) . . ?
N1 Na1 O1 80.64(14) . . ?
O4 Na1 O1 137.62(15) . . ?
O3 Na1 O1 123.47(12) . . ?
O5 Na1 O1 69.39(12) . . ?
O11 Na1 O2 92.26(13) . . ?
N1 Na1 O2 138.09(15) . . ?
O4 Na1 O2 125.46(13) . . ?
O3 Na1 O2 64.41(11) . . ?
O5 Na1 O2 88.34(11) . . ?
O1 Na1 O2 61.85(11) . . ?
O12 Na2 N2 90.15(15) . . ?
O12 Na2 O9 105.45(16) . . ?
N2 Na2 O9 90.43(16) . . ?
O12 Na2 O8 78.12(14) . . ?
N2 Na2 O8 151.73(15) . . ?
O9 Na2 O8 68.62(13) . . ?
O12 Na2 O10 171.78(15) . . ?
N2 Na2 O10 95.31(14) . . ?
O9 Na2 O10 68.44(12) . . ?
O8 Na2 O10 94.26(12) . . ?
O12 Na2 O6 117.99(14) . . ?
N2 Na2 O6 84.64(15) . . ?
O9 Na2 O6 136.23(14) . . ?
O8 Na2 O6 123.59(12) . . ?
O10 Na2 O6 68.78(11) . . ?
O12 Na2 O7 89.51(13) . . ?
N2 Na2 O7 141.82(15) . . ?
O9 Na2 O7 126.27(13) . . ?
O8 Na2 O7 64.58(10) . . ?
O10 Na2 O7 89.99(11) . . ?
O6 Na2 O7 62.20(10) . . ?
C31 N1 Na1 173.8(5) . . ?
C32 N2 Na2 174.0(5) . . ?
C1 O1 C14 114.6(3) . . ?
C1 O1 Na1 108.2(3) . . ?
C14 O1 Na1 110.3(3) . . ?
C6 O2 C7 118.2(4) . . ?
C6 O2 Na1 107.0(2) . . ?
C7 O2 Na1 112.7(3) . . ?
C9 O3 C8 114.4(4) . . ?
C9 O3 Na1 117.7(3) . . ?
C8 O3 Na1 120.2(3) . . ?
C11 O4 C10 114.2(5) . . ?
C11 O4 Na1 114.6(3) . . ?
C10 O4 Na1 107.7(3) . . ?
C13 O5 C12 113.2(4) . . ?
C13 O5 Na1 109.7(3) . . ?
C12 O5 Na1 106.3(3) . . ?
C16 O6 C29 114.3(3) . . ?
C16 O6 Na2 108.5(3) . . ?
C29 O6 Na2 109.5(2) . . ?
C21 O7 C22 118.1(3) . . ?
C21 O7 Na2 108.5(2) . . ?
C22 O7 Na2 113.0(2) . . ?
C24 O8 C23 114.5(4) . . ?
C24 O8 Na2 117.0(3) . . ?
C23 O8 Na2 120.3(3) . . ?
C25 O9 C26 115.1(4) . . ?
C25 O9 Na2 107.7(3) . . ?
C26 O9 Na2 115.3(3) . . ?
C28 O10 C27 112.6(4) . . ?
C28 O10 Na2 110.6(2) . . ?
C27 O10 Na2 107.2(3) . . ?
C31 S1 Pt1 108.14(18) . . ?
C32 S2 Pt1 109.15(17) . . ?
C33 S3 Pt1 101.24(17) . . ?
C34 S4 Pt1 101.37(17) . . ?
C6 C1 C2 121.4(5) . . ?
C6 C1 O1 118.4(4) . . ?
C2 C1 O1 120.1(5) . . ?
C1 C2 C3 117.0(5) . . ?
C1 C2 C15 120.6(5) . . ?
C3 C2 C15 122.4(5) . . ?
C4 C3 C2 121.8(6) . . ?
C3 C4 C5 120.7(5) . . ?
C6 C5 C4 118.8(5) . . ?
O2 C6 C5 125.1(4) . . ?
O2 C6 C1 114.6(4) . . ?
C5 C6 C1 120.3(5) . . ?
O2 C7 C8 107.4(4) . . ?
O3 C8 C7 108.7(4) . . ?
O3 C9 C10 107.6(4) . . ?
O4 C10 C9 112.9(5) . . ?
O4 C11 C12 107.9(5) . . ?
O5 C12 C11 108.0(5) . . ?
O5 C13 C14 108.4(4) . . ?
O1 C14 C13 107.4(4) . . ?
C17 C16 C21 121.7(4) . . ?
C17 C16 O6 120.6(4) . . ?
C21 C16 O6 117.6(4) . . ?
C16 C17 C18 117.1(5) . . ?
C16 C17 C30 120.2(5) . . ?
C18 C17 C30 122.7(5) . . ?
C19 C18 C17 122.1(5) . . ?
C18 C19 C20 120.7(5) . . ?
C19 C20 C21 118.8(5) . . ?
O7 C21 C20 125.5(4) . . ?
O7 C21 C16 114.9(4) . . ?
C20 C21 C16 119.6(4) . . ?
O7 C22 C23 107.4(4) . . ?
O8 C23 C22 108.3(4) . . ?
O8 C24 C25 107.6(4) . . ?
O9 C25 C24 114.0(4) . . ?
O9 C26 C27 108.4(4) . . ?
O10 C27 C26 107.8(5) . . ?
O10 C28 C29 108.3(4) . . ?
O6 C29 C28 107.7(4) . . ?
N1 C31 S1 173.6(5) . . ?
N2 C32 S2 175.0(5) . . ?
N3 C33 S3 176.7(5) . . ?
N4 C34 S4 177.6(5) . . ?

loop_
_geom_bond_atom_site_label_1
_geom_bond_atom_site_label_2
_geom_bond_distance
_geom_bond_site_symmetry_2
_geom_bond_publ_flag
Pt1 S2 2.3102(15) . ?
Pt1 S1 2.3124(15) . ?
Pt1 S4 2.3313(15) . ?
Pt1 S3 2.3363(14) . ?
Na1 O11 2.330(4) . ?
Na1 N1 2.432(5) . ?
Na1 O4 2.437(4) . ?
Na1 O3 2.465(4) . ?
Na1 O5 2.469(4) . ?
Na1 O1 2.492(4) . ?
Na1 O2 2.590(4) . ?
Na2 O12 2.315(4) . ?
Na2 N2 2.425(5) . ?
Na2 O9 2.438(4) . ?
Na2 O8 2.459(4) . ?
Na2 O10 2.479(4) . ?
Na2 O6 2.521(4) . ?
Na2 O7 2.562(3) . ?
N1 C31 1.144(6) . ?
N2 C32 1.140(5) . ?
N3 C33 1.148(6) . ?
N4 C34 1.150(6) . ?
O1 C1 1.391(5) . ?
O1 C14 1.444(5) . ?
O2 C6 1.370(5) . ?
O2 C7 1.427(5) . ?
O3 C9 1.412(6) . ?
O3 C8 1.417(5) . ?
O4 C11 1.422(6) . ?
O4 C10 1.426(7) . ?
O5 C13 1.427(6) . ?
O5 C12 1.446(6) . ?
O6 C16 1.400(5) . ?
O6 C29 1.441(5) . ?
O7 C21 1.370(5) . ?
O7 C22 1.428(5) . ?
O8 C24 1.414(5) . ?
O8 C23 1.419(5) . ?
O9 C25 1.401(6) . ?
O9 C26 1.434(6) . ?
O10 C28 1.426(6) . ?
O10 C27 1.437(5) . ?
S1 C31 1.685(5) . ?
S2 C32 1.681(5) . ?
S3 C33 1.671(5) . ?
S4 C34 1.666(6) . ?
C1 C6 1.381(6) . ?
C1 C2 1.385(7) . ?
C2 C3 1.398(7) . ?
C2 C15 1.529(7) . ?
C3 C4 1.356(8) . ?
C4 C5 1.383(8) . ?
C5 C6 1.380(6) . ?
C7 C8 1.495(6) . ?
C9 C10 1.486(7) . ?
C11 C12 1.504(8) . ?
C13 C14 1.501(6) . ?
C16 C17 1.386(6) . ?
C16 C21 1.398(6) . ?
C17 C18 1.392(6) . ?
C17 C30 1.512(7) . ?
C18 C19 1.364(8) . ?
C19 C20 1.386(7) . ?
C20 C21 1.390(6) . ?
C22 C23 1.494(6) . ?
C24 C25 1.500(7) . ?
C26 C27 1.491(7) . ?
C28 C29 1.494(6) . ?
